data_1532930
loop_
_publ_author_name
'Morozkin, A.V.'

_publ_section_title
;
 New R3 Mn3 Ga2 Si compounds
;
_journal_name_full 'Journal of Alloys Compd.'
_journal_page_first L1
_journal_page_last L2
_journal_volume 363
_journal_year 2004
_chemical_formula_sum 'Ga2 Mn3 Si Tm3'
_chemical_name_systematic 'Tm3 Mn3 Ga2 Si'
_space_group_IT_number 189
_symmetry_space_group_name_Hall 'P -6 -2'
_symmetry_space_group_name_H-M 'P -6 2 m'
_cell_angle_alpha 90
_cell_angle_beta 90
_cell_angle_gamma 120
_cell_formula_units_Z 1
_cell_length_a 6.875
_cell_length_b 6.875
_cell_length_c 4.189
_cell_volume 171.469
_citation_journal_id_ASTM JALCEU
_cod_data_source_file Morozkin_JALCEU_2004_1347.cif
_cod_data_source_block Ga2Mn3Si1Tm3
_cod_original_cell_volume 171.4693
_cod_original_formula_sum 'Ga2 Mn3 Si1 Tm3'
_cod_database_code 1532930

loop_
_symmetry_equiv_pos_as_xyz
x,y,z
-x+y,-x,-z
-y,x-y,z
x,y,-z
-x+y,-x,z
-y,x-y,-z
y,x,z
x-y,-y,-z
-x,-x+y,z
y,x,-z
x-y,-y,z
-x,-x+y,-z

loop_
_atom_site_label
_atom_site_type_symbol
_atom_site_fract_x
_atom_site_fract_y
_atom_site_fract_z
_atom_site_occupancy
_atom_site_U_iso_or_equiv
Tm1 Tm 0.568 0 0.5 1 0.0
Si1 Si 0 0 0.5 1 0.0
Mn1 Mn 0.242 0 0 1 0.0
Ga1 Ga 0.3333 0.6667 0 1 0.0
